data_7011516
loop_
_publ_author_name
'Jia, Li'
'Zhao, Jiquan'
'Ding, Errun'
'Brennessel, William W.'

_publ_section_title
;
 Synthesis, structures, and alkene hydrosilation activities of neutral
 tripodal amidozirconium alkyls
;
_journal_issue 13
_journal_name_full 'Journal of the Chemical Society, Dalton Transactions'
_journal_page_first 2608
_journal_paper_doi 10.1039/b200789d
_journal_year 2002
_chemical_formula_moiety 'C32 H38 F3 N3 Si3 Zr'
_chemical_formula_sum 'C32 H38 F3 N3 Si3 Zr'
_chemical_formula_weight 697.14
_chemical_name_common 1b
_space_group_IT_number 19
_symmetry_cell_setting orthorhombic
_symmetry_space_group_name_Hall 'P 2ac 2ab'
_symmetry_space_group_name_H-M 'P 21 21 21'
_atom_sites_solution_hydrogens geom
_atom_sites_solution_primary direct
_atom_sites_solution_secondary difmap
_audit_creation_method SHELXL-97
_cell_angle_alpha 90.00
_cell_angle_beta 90.00
_cell_angle_gamma 90.00
_cell_formula_units_Z 4
_cell_length_a 11.6166(6)
_cell_length_b 14.3844(8)
_cell_length_c 20.310(1)
_cell_measurement_reflns_used 3883
_cell_measurement_temperature 173(2)
_cell_volume 3393.8(3)
_computing_cell_refinement 'SAINT, Bruker'
_computing_data_collection 'SMART, Bruker'
_computing_data_reduction 'SAINT, Bruker'
_computing_molecular_graphics 'SHELXTL, Bruker'
_computing_structure_refinement 'SHELXL-97 (Sheldrick, 1997)'
_computing_structure_solution 'SHELXS-97 (Sheldrick, 1990)'
_diffrn_ambient_temperature 173(2)
_diffrn_measured_fraction_theta_full 0.999
_diffrn_measured_fraction_theta_max 0.999
_diffrn_measurement_device_type 'Siemens SMART Platform CCD'
_diffrn_measurement_method 'area detector, omega scans'
_diffrn_radiation_monochromator graphite
_diffrn_radiation_source 'normal-focus sealed tube'
_diffrn_radiation_type MoK\a
_diffrn_radiation_wavelength 0.71073
_diffrn_reflns_av_R_equivalents 0.0223
_diffrn_reflns_av_sigmaI/netI 0.0155
_diffrn_reflns_limit_h_max 13
_diffrn_reflns_limit_h_min -13
_diffrn_reflns_limit_k_max 17
_diffrn_reflns_limit_k_min -17
_diffrn_reflns_limit_l_max 24
_diffrn_reflns_limit_l_min -21
_diffrn_reflns_number 25607
_diffrn_reflns_theta_full 25.06
_diffrn_reflns_theta_max 25.06
_diffrn_reflns_theta_min 1.73
_exptl_absorpt_coefficient_mu 0.472
_exptl_absorpt_correction_T_max 1.000000
_exptl_absorpt_correction_T_min 0.890234
_exptl_absorpt_correction_type multiscans
_exptl_absorpt_process_details 'SADABS, R. Blessing, 1995'
_exptl_crystal_colour coloress
_exptl_crystal_density_diffrn 1.364
_exptl_crystal_density_method 'not measured'
_exptl_crystal_description block
_exptl_crystal_F_000 1440
_exptl_crystal_size_max 0.29
_exptl_crystal_size_mid 0.26
_exptl_crystal_size_min 0.26
_refine_diff_density_max 0.210
_refine_diff_density_min -0.201
_refine_diff_density_rms 0.034
_refine_ls_abs_structure_details 'Flack H D (1983), Acta Cryst. A39, 876-881'
_refine_ls_abs_structure_Flack -0.02(2)
_refine_ls_extinction_method none
_refine_ls_goodness_of_fit_ref 0.995
_refine_ls_hydrogen_treatment riding
_refine_ls_matrix_type full
_refine_ls_number_parameters 385
_refine_ls_number_reflns 5994
_refine_ls_number_restraints 0
_refine_ls_restrained_S_all 0.995
_refine_ls_R_factor_all 0.0231
_refine_ls_R_factor_gt 0.0210
_refine_ls_shift/su_max 0.002
_refine_ls_shift/su_mean 0.000
_refine_ls_structure_factor_coef Fsqd
_refine_ls_weighting_details 'calc w=1/[\s^2^(Fo^2^)+(0.0271P)^2^+1.1603P] where P=(Fo^2^+2Fc^2^)/3'
_refine_ls_weighting_scheme calc
_refine_ls_wR_factor_gt 0.0508
_refine_ls_wR_factor_ref 0.0519
_reflns_number_gt 5717
_reflns_number_total 5994
_reflns_threshold_expression >2sigma(I)
_cod_data_source_file b200789d.txt
_cod_data_source_block 1b
_cod_original_cell_volume 3393.7(3)
_cod_original_sg_symbol_H-M P2(1)2(1)2(1)
_cod_database_code 7011516

loop_
_symmetry_equiv_pos_as_xyz
'x, y, z'
'-x+1/2, -y, z+1/2'
'x+1/2, -y+1/2, -z'
'-x, y+1/2, -z+1/2'

loop_
_atom_site_label
_atom_site_type_symbol
_atom_site_fract_x
_atom_site_fract_y
_atom_site_fract_z
_atom_site_U_iso_or_equiv
_atom_site_adp_type
_atom_site_occupancy
_atom_site_symmetry_multiplicity
_atom_site_calc_flag
_atom_site_refinement_flags
_atom_site_disorder_assembly
_atom_site_disorder_group
Zr1 Zr 0.144436(16) 0.549736(13) 0.048290(9) 0.03124(6) Uani 1 1 d . . .
C1 C -0.02491(17) 0.44876(15) 0.13711(10) 0.0319(4) Uani 1 1 d . . .
H1A H -0.0802 0.4147 0.1661 0.038 Uiso 1 1 calc R . .
Si1 Si -0.08795(4) 0.43531(4) 0.05136(3) 0.03345(12) Uani 1 1 d . . .
C2 C -0.1414(2) 0.31428(16) 0.03721(12) 0.0467(5) Uani 1 1 d . . .
H2A H -0.0757 0.2717 0.0343 0.070 Uiso 1 1 calc R . .
H2B H -0.1853 0.3121 -0.0040 0.070 Uiso 1 1 calc R . .
H2C H -0.1911 0.2956 0.0739 0.070 Uiso 1 1 calc R . .
C3 C -0.2102(2) 0.51506(18) 0.03272(12) 0.0457(6) Uani 1 1 d . . .
H3A H -0.2415 0.5004 -0.0109 0.068 Uiso 1 1 calc R . .
H3B H -0.1830 0.5795 0.0333 0.068 Uiso 1 1 calc R . .
H3C H -0.2706 0.5071 0.0660 0.068 Uiso 1 1 calc R . .
N1 N 0.03011(14) 0.46119(13) 0.00083(8) 0.0345(4) Uani 1 1 d . . .
C4 C 0.04379(18) 0.41986(14) -0.06204(10) 0.0331(5) Uani 1 1 d . . .
C5 C 0.1504(2) 0.38328(15) -0.08085(11) 0.0383(5) Uani 1 1 d . . .
H5A H 0.2131 0.3853 -0.0509 0.046 Uiso 1 1 calc R . .
C6 C 0.1660(2) 0.34388(17) -0.14304(11) 0.0427(6) Uani 1 1 d . . .
H6A H 0.2394 0.3214 -0.1562 0.051 Uiso 1 1 calc R . .
F1 F 0.08913(15) 0.29673(12) -0.24452(7) 0.0650(4) Uani 1 1 d . . .
C7 C 0.0747(2) 0.33824(18) -0.18436(11) 0.0470(6) Uani 1 1 d . . .
C8 C -0.0328(2) 0.37122(18) -0.16767(12) 0.0474(6) Uani 1 1 d . . .
H8A H -0.0958 0.3652 -0.1972 0.057 Uiso 1 1 calc R . .
C9 C -0.04693(19) 0.41338(17) -0.10687(11) 0.0408(5) Uani 1 1 d . . .
H9A H -0.1199 0.4384 -0.0955 0.049 Uiso 1 1 calc R . .
Si2 Si -0.02547(5) 0.57174(4) 0.17069(3) 0.03266(13) Uani 1 1 d . . .
C10 C -0.17547(19) 0.61572(17) 0.18358(13) 0.0451(6) Uani 1 1 d . . .
H10A H -0.1731 0.6731 0.2096 0.068 Uiso 1 1 calc R . .
H10B H -0.2206 0.5687 0.2071 0.068 Uiso 1 1 calc R . .
H10C H -0.2112 0.6283 0.1408 0.068 Uiso 1 1 calc R . .
C11 C 0.0484(2) 0.58566(17) 0.25219(11) 0.0436(5) Uani 1 1 d . . .
H11A H 0.0414 0.6503 0.2669 0.065 Uiso 1 1 calc R . .
H11B H 0.1299 0.5695 0.2476 0.065 Uiso 1 1 calc R . .
H11C H 0.0123 0.5445 0.2846 0.065 Uiso 1 1 calc R . .
N2 N 0.05323(15) 0.63419(12) 0.11207(9) 0.0328(4) Uani 1 1 d . . .
C12 C 0.08801(18) 0.72711(14) 0.12645(10) 0.0310(4) Uani 1 1 d . . .
C13 C 0.02031(18) 0.80229(15) 0.10857(10) 0.0343(5) Uani 1 1 d . . .
H13A H -0.0528 0.7917 0.0890 0.041 Uiso 1 1 calc R . .
C14 C 0.0578(2) 0.89284(16) 0.11884(11) 0.0400(5) Uani 1 1 d . . .
H14A H 0.0115 0.9441 0.1059 0.048 Uiso 1 1 calc R . .
F2 F 0.19950(14) 0.99621(10) 0.15789(8) 0.0604(4) Uani 1 1 d . . .
C15 C 0.1630(2) 0.90690(15) 0.14808(12) 0.0416(5) Uani 1 1 d . . .
C16 C 0.2322(2) 0.83460(18) 0.16757(13) 0.0479(6) Uani 1 1 d . . .
H16A H 0.3042 0.8460 0.1882 0.057 Uiso 1 1 calc R . .
C17 C 0.1943(2) 0.74428(17) 0.15636(12) 0.0420(5) Uani 1 1 d . . .
H17A H 0.2414 0.6934 0.1692 0.050 Uiso 1 1 calc R . .
Si3 Si 0.11633(5) 0.38440(4) 0.14861(3) 0.03542(14) Uani 1 1 d . . .
C18 C 0.1468(2) 0.35975(17) 0.23711(12) 0.0501(6) Uani 1 1 d . . .
H18A H 0.1579 0.4185 0.2608 0.075 Uiso 1 1 calc R . .
H18B H 0.2167 0.3219 0.2406 0.075 Uiso 1 1 calc R . .
H18C H 0.0818 0.3259 0.2564 0.075 Uiso 1 1 calc R . .
C19 C 0.1227(2) 0.26813(15) 0.10685(13) 0.0493(6) Uani 1 1 d . . .
H19A H 0.1972 0.2388 0.1159 0.074 Uiso 1 1 calc R . .
H19B H 0.1136 0.2764 0.0592 0.074 Uiso 1 1 calc R . .
H19C H 0.0607 0.2284 0.1236 0.074 Uiso 1 1 calc R . .
N3 N 0.21926(14) 0.45751(13) 0.11336(8) 0.0342(4) Uani 1 1 d . . .
C20 C 0.33876(17) 0.44191(15) 0.12605(10) 0.0336(4) Uani 1 1 d . . .
C21 C 0.3927(2) 0.48019(17) 0.18038(12) 0.0462(6) Uani 1 1 d . . .
H21A H 0.3499 0.5190 0.2093 0.055 Uiso 1 1 calc R . .
C22 C 0.5081(2) 0.46304(19) 0.19355(12) 0.0483(6) Uani 1 1 d . . .
H22A H 0.5443 0.4898 0.2310 0.058 Uiso 1 1 calc R . .
F3 F 0.68177(11) 0.38925(11) 0.16550(8) 0.0544(4) Uani 1 1 d . . .
C23 C 0.56851(18) 0.40708(16) 0.15174(12) 0.0404(5) Uani 1 1 d . . .
C24 C 0.5195(2) 0.36792(19) 0.09755(13) 0.0491(6) Uani 1 1 d . . .
H24A H 0.5632 0.3294 0.0690 0.059 Uiso 1 1 calc R . .
C25 C 0.4038(2) 0.38574(17) 0.08496(12) 0.0445(6) Uani 1 1 d . . .
H25A H 0.3685 0.3587 0.0473 0.053 Uiso 1 1 calc R . .
C26 C 0.2992(2) 0.60283(19) -0.00634(13) 0.0523(6) Uani 1 1 d . . .
H26A H 0.3518 0.6408 0.0209 0.063 Uiso 1 1 calc R . .
H26B H 0.3418 0.5541 -0.0307 0.063 Uiso 1 1 calc R . .
C27 C 0.22060(18) 0.65792(16) -0.04776(12) 0.0422(5) Uani 1 1 d . . .
C28 C 0.1787(2) 0.74340(18) -0.02566(12) 0.0467(6) Uani 1 1 d . . .
H28A H 0.2087 0.7691 0.0139 0.056 Uiso 1 1 calc R . .
C29 C 0.0943(2) 0.7920(2) -0.05982(13) 0.0542(6) Uani 1 1 d . . .
H29A H 0.0681 0.8501 -0.0435 0.065 Uiso 1 1 calc R . .
C30 C 0.0487(2) 0.7569(2) -0.11680(14) 0.0606(8) Uani 1 1 d . . .
H30A H -0.0091 0.7902 -0.1400 0.073 Uiso 1 1 calc R . .
C31 C 0.0877(3) 0.6722(2) -0.14024(14) 0.0657(8) Uani 1 1 d . . .
H31A H 0.0563 0.6476 -0.1797 0.079 Uiso 1 1 calc R . .
C32 C 0.1724(3) 0.6228(2) -0.10671(14) 0.0598(7) Uani 1 1 d . . .
H32A H 0.1981 0.5648 -0.1236 0.072 Uiso 1 1 calc R . .

loop_
_atom_site_aniso_label
_atom_site_aniso_U_11
_atom_site_aniso_U_22
_atom_site_aniso_U_33
_atom_site_aniso_U_23
_atom_site_aniso_U_13
_atom_site_aniso_U_12
Zr1 0.02686(9) 0.03407(10) 0.03279(10) 0.00254(9) 0.00400(8) -0.00135(8)
C1 0.0284(9) 0.0328(10) 0.0344(10) -0.0005(10) 0.0064(8) -0.0011(9)
Si1 0.0283(3) 0.0383(3) 0.0337(3) -0.0037(3) 0.0043(2) -0.0032(2)
C2 0.0448(12) 0.0482(13) 0.0470(13) -0.0090(10) 0.0061(12) -0.0121(11)
C3 0.0345(12) 0.0595(15) 0.0430(14) -0.0017(11) 0.0015(10) 0.0043(10)
N1 0.0309(9) 0.0414(10) 0.0311(9) -0.0014(8) 0.0030(7) -0.0011(8)
C4 0.0334(10) 0.0346(11) 0.0313(11) 0.0031(8) 0.0058(9) -0.0003(8)
C5 0.0322(11) 0.0437(12) 0.0390(11) 0.0029(9) 0.0026(10) 0.0032(10)
C6 0.0453(14) 0.0471(13) 0.0358(12) 0.0032(10) 0.0097(10) 0.0065(11)
F1 0.0836(11) 0.0812(11) 0.0302(7) -0.0097(7) 0.0078(7) 0.0125(9)
C7 0.0621(16) 0.0508(14) 0.0280(12) 0.0011(11) 0.0073(11) 0.0069(12)
C8 0.0466(14) 0.0602(15) 0.0354(13) 0.0021(11) -0.0043(11) 0.0040(12)
C9 0.0337(11) 0.0554(14) 0.0333(12) 0.0027(10) 0.0019(9) 0.0045(10)
Si2 0.0304(3) 0.0348(3) 0.0328(3) -0.0027(2) 0.0037(2) 0.0002(2)
C10 0.0384(13) 0.0459(13) 0.0512(14) -0.0097(11) 0.0073(10) 0.0032(10)
C11 0.0483(13) 0.0475(13) 0.0349(12) -0.0015(10) 0.0018(10) -0.0050(11)
N2 0.0308(9) 0.0323(9) 0.0354(10) 0.0001(8) -0.0005(8) 0.0001(7)
C12 0.0329(11) 0.0316(11) 0.0284(11) -0.0004(8) 0.0033(9) 0.0000(9)
C13 0.0302(10) 0.0388(12) 0.0338(11) 0.0013(9) -0.0001(9) 0.0014(9)
C14 0.0431(13) 0.0358(12) 0.0410(13) 0.0027(10) 0.0045(10) 0.0055(10)
F2 0.0610(9) 0.0418(8) 0.0783(11) -0.0098(7) 0.0090(8) -0.0156(7)
C15 0.0457(14) 0.0344(11) 0.0447(13) -0.0029(10) 0.0085(11) -0.0082(10)
C16 0.0345(12) 0.0518(14) 0.0572(16) -0.0033(12) -0.0072(11) -0.0088(11)
C17 0.0337(11) 0.0450(13) 0.0473(14) 0.0031(11) -0.0085(11) 0.0024(10)
Si3 0.0346(3) 0.0330(3) 0.0387(3) 0.0030(3) 0.0060(2) 0.0032(2)
C18 0.0541(14) 0.0496(14) 0.0466(14) 0.0114(11) 0.0042(13) 0.0085(13)
C19 0.0528(15) 0.0331(11) 0.0621(16) 0.0002(11) 0.0103(12) 0.0038(11)
N3 0.0283(8) 0.0357(9) 0.0385(9) 0.0010(8) 0.0018(7) 0.0037(8)
C20 0.0305(10) 0.0335(11) 0.0368(10) 0.0059(9) 0.0006(8) 0.0003(9)
C21 0.0370(12) 0.0499(14) 0.0516(14) -0.0118(11) 0.0018(11) 0.0066(10)
C22 0.0380(12) 0.0584(16) 0.0484(14) -0.0114(12) -0.0063(10) 0.0010(12)
F3 0.0289(7) 0.0685(9) 0.0657(9) 0.0002(8) -0.0050(6) 0.0052(6)
C23 0.0274(11) 0.0457(13) 0.0479(14) 0.0050(11) -0.0016(10) -0.0008(9)
C24 0.0360(12) 0.0602(16) 0.0512(15) -0.0147(12) 0.0023(11) 0.0144(12)
C25 0.0391(12) 0.0516(14) 0.0428(13) -0.0112(11) -0.0042(10) 0.0075(11)
C26 0.0375(13) 0.0614(16) 0.0580(16) 0.0161(13) 0.0103(12) -0.0050(12)
C27 0.0356(11) 0.0528(13) 0.0382(12) 0.0069(12) 0.0099(11) -0.0139(10)
C28 0.0442(14) 0.0599(15) 0.0361(12) 0.0033(11) 0.0039(10) -0.0103(11)
C29 0.0483(14) 0.0687(16) 0.0455(15) 0.0062(13) 0.0084(12) 0.0010(13)
C30 0.0447(15) 0.078(2) 0.0587(18) 0.0121(16) -0.0037(13) -0.0080(14)
C31 0.077(2) 0.076(2) 0.0445(15) 0.0040(15) -0.0115(14) -0.0274(17)
C32 0.079(2) 0.0502(15) 0.0502(15) -0.0015(13) 0.0089(14) -0.0166(14)

loop_
_atom_type_symbol
_atom_type_description
_atom_type_scat_dispersion_real
_atom_type_scat_dispersion_imag
_atom_type_scat_source
C C 0.0033 0.0016 'International Tables Vol C Tables 4.2.6.8 and 6.1.1.4'
H H 0.0000 0.0000 'International Tables Vol C Tables 4.2.6.8 and 6.1.1.4'
N N 0.0061 0.0033 'International Tables Vol C Tables 4.2.6.8 and 6.1.1.4'
F F 0.0171 0.0103 'International Tables Vol C Tables 4.2.6.8 and 6.1.1.4'
Si Si 0.0817 0.0704 'International Tables Vol C Tables 4.2.6.8 and 6.1.1.4'
Zr Zr -2.9673 0.5597 'International Tables Vol C Tables 4.2.6.8 and 6.1.1.4'

loop_
_geom_angle_atom_site_label_1
_geom_angle_atom_site_label_2
_geom_angle_atom_site_label_3
_geom_angle
_geom_angle_site_symmetry_1
_geom_angle_site_symmetry_3
_geom_angle_publ_flag
N3 Zr1 N2 101.08(7) . . ?
N3 Zr1 N1 99.92(7) . . ?
N2 Zr1 N1 108.86(7) . . ?
N3 Zr1 C26 101.41(8) . . ?
N2 Zr1 C26 121.31(9) . . ?
N1 Zr1 C26 119.40(9) . . ?
N3 Zr1 C27 135.12(7) . . ?
N2 Zr1 C27 106.71(7) . . ?
N1 Zr1 C27 103.42(7) . . ?
C26 Zr1 C27 33.77(8) . . ?
N3 Zr1 Si3 31.14(5) . . ?
N2 Zr1 Si3 89.16(5) . . ?
N1 Zr1 Si3 76.75(5) . . ?
C26 Zr1 Si3 131.26(7) . . ?
C27 Zr1 Si3 162.82(5) . . ?
N3 Zr1 Si1 90.71(5) . . ?
N2 Zr1 Si1 81.72(5) . . ?
N1 Zr1 Si1 31.16(5) . . ?
C26 Zr1 Si1 150.44(8) . . ?
C27 Zr1 Si1 127.28(5) . . ?
Si3 Zr1 Si1 60.369(16) . . ?
N3 Zr1 Si2 79.95(5) . . ?
N2 Zr1 Si2 30.29(5) . . ?
N1 Zr1 Si2 91.54(5) . . ?
C26 Zr1 Si2 147.82(8) . . ?
C27 Zr1 Si2 136.27(5) . . ?
Si3 Zr1 Si2 60.431(15) . . ?
Si1 Zr1 Si2 60.533(15) . . ?
Si2 C1 Si3 114.44(10) . . ?
Si2 C1 Si1 115.06(11) . . ?
Si3 C1 Si1 113.35(10) . . ?
Si2 C1 H1A 104.1 . . ?
Si3 C1 H1A 104.1 . . ?
Si1 C1 H1A 104.1 . . ?
N1 Si1 C3 110.27(10) . . ?
N1 Si1 C2 111.54(10) . . ?
C3 Si1 C2 106.78(12) . . ?
N1 Si1 C1 102.33(8) . . ?
C3 Si1 C1 114.66(10) . . ?
C2 Si1 C1 111.32(11) . . ?
N1 Si1 Zr1 37.82(6) . . ?
C3 Si1 Zr1 109.03(8) . . ?
C2 Si1 Zr1 139.87(8) . . ?
C1 Si1 Zr1 68.65(6) . . ?
Si1 C2 H2A 109.5 . . ?
Si1 C2 H2B 109.5 . . ?
H2A C2 H2B 109.5 . . ?
Si1 C2 H2C 109.5 . . ?
H2A C2 H2C 109.5 . . ?
H2B C2 H2C 109.5 . . ?
Si1 C3 H3A 109.5 . . ?
Si1 C3 H3B 109.5 . . ?
H3A C3 H3B 109.5 . . ?
Si1 C3 H3C 109.5 . . ?
H3A C3 H3C 109.5 . . ?
H3B C3 H3C 109.5 . . ?
C4 N1 Si1 121.74(14) . . ?
C4 N1 Zr1 127.12(13) . . ?
Si1 N1 Zr1 111.02(9) . . ?
C9 C4 C5 117.73(19) . . ?
C9 C4 N1 122.07(19) . . ?
C5 C4 N1 120.20(19) . . ?
C6 C5 C4 121.0(2) . . ?
C6 C5 H5A 119.5 . . ?
C4 C5 H5A 119.5 . . ?
C7 C6 C5 118.9(2) . . ?
C7 C6 H6A 120.6 . . ?
C5 C6 H6A 120.6 . . ?
C6 C7 F1 118.9(2) . . ?
C6 C7 C8 122.4(2) . . ?
F1 C7 C8 118.7(2) . . ?
C7 C8 C9 118.5(2) . . ?
C7 C8 H8A 120.7 . . ?
C9 C8 H8A 120.7 . . ?
C8 C9 C4 121.4(2) . . ?
C8 C9 H9A 119.3 . . ?
C4 C9 H9A 119.3 . . ?
N2 Si2 C10 114.08(10) . . ?
N2 Si2 C11 107.87(10) . . ?
C10 Si2 C11 105.44(11) . . ?
N2 Si2 C1 103.45(9) . . ?
C10 Si2 C1 111.64(10) . . ?
C11 Si2 C1 114.56(10) . . ?
N2 Si2 Zr1 36.61(6) . . ?
C10 Si2 Zr1 135.92(9) . . ?
C11 Si2 Zr1 114.55(8) . . ?
C1 Si2 Zr1 67.98(6) . . ?
Si2 C10 H10A 109.5 . . ?
Si2 C10 H10B 109.5 . . ?
H10A C10 H10B 109.5 . . ?
Si2 C10 H10C 109.5 . . ?
H10A C10 H10C 109.5 . . ?
H10B C10 H10C 109.5 . . ?
Si2 C11 H11A 109.5 . . ?
Si2 C11 H11B 109.5 . . ?
H11A C11 H11B 109.5 . . ?
Si2 C11 H11C 109.5 . . ?
H11A C11 H11C 109.5 . . ?
H11B C11 H11C 109.5 . . ?
C12 N2 Si2 119.34(14) . . ?
C12 N2 Zr1 122.24(13) . . ?
Si2 N2 Zr1 113.10(9) . . ?
C13 C12 C17 118.5(2) . . ?
C13 C12 N2 121.12(19) . . ?
C17 C12 N2 120.31(19) . . ?
C12 C13 C14 121.0(2) . . ?
C12 C13 H13A 119.5 . . ?
C14 C13 H13A 119.5 . . ?
C15 C14 C13 118.8(2) . . ?
C15 C14 H14A 120.6 . . ?
C13 C14 H14A 120.6 . . ?
F2 C15 C16 119.2(2) . . ?
F2 C15 C14 118.5(2) . . ?
C16 C15 C14 122.3(2) . . ?
C15 C16 C17 118.4(2) . . ?
C15 C16 H16A 120.8 . . ?
C17 C16 H16A 120.8 . . ?
C16 C17 C12 121.0(2) . . ?
C16 C17 H17A 119.5 . . ?
C12 C17 H17A 119.5 . . ?
N3 Si3 C18 112.30(11) . . ?
N3 Si3 C19 108.94(10) . . ?
C18 Si3 C19 104.98(12) . . ?
N3 Si3 C1 104.34(9) . . ?
C18 Si3 C1 112.04(11) . . ?
C19 Si3 C1 114.40(11) . . ?
N3 Si3 Zr1 37.69(6) . . ?
C18 Si3 Zr1 138.34(9) . . ?
C19 Si3 Zr1 112.13(8) . . ?
C1 Si3 Zr1 69.00(6) . . ?
Si3 C18 H18A 109.5 . . ?
Si3 C18 H18B 109.5 . . ?
H18A C18 H18B 109.5 . . ?
Si3 C18 H18C 109.5 . . ?
H18A C18 H18C 109.5 . . ?
H18B C18 H18C 109.5 . . ?
Si3 C19 H19A 109.5 . . ?
Si3 C19 H19B 109.5 . . ?
H19A C19 H19B 109.5 . . ?
Si3 C19 H19C 109.5 . . ?
H19A C19 H19C 109.5 . . ?
H19B C19 H19C 109.5 . . ?
C20 N3 Si3 119.77(14) . . ?
C20 N3 Zr1 128.69(14) . . ?
Si3 N3 Zr1 111.17(8) . . ?
C21 C20 C25 117.76(19) . . ?
C21 C20 N3 121.41(19) . . ?
C25 C20 N3 120.81(19) . . ?
C20 C21 C22 121.3(2) . . ?
C20 C21 H21A 119.3 . . ?
C22 C21 H21A 119.3 . . ?
C23 C22 C21 118.8(2) . . ?
C23 C22 H22A 120.6 . . ?
C21 C22 H22A 120.6 . . ?
C24 C23 C22 122.2(2) . . ?
C24 C23 F3 119.3(2) . . ?
C22 C23 F3 118.5(2) . . ?
C23 C24 C25 118.4(2) . . ?
C23 C24 H24A 120.8 . . ?
C25 C24 H24A 120.8 . . ?
C20 C25 C24 121.5(2) . . ?
C20 C25 H25A 119.2 . . ?
C24 C25 H25A 119.2 . . ?
C27 C26 Zr1 88.24(14) . . ?
C27 C26 H26A 113.9 . . ?
Zr1 C26 H26A 113.9 . . ?
C27 C26 H26B 113.9 . . ?
Zr1 C26 H26B 113.9 . . ?
H26A C26 H26B 111.1 . . ?
C28 C27 C32 116.6(2) . . ?
C28 C27 C26 120.4(2) . . ?
C32 C27 C26 122.4(2) . . ?
C28 C27 Zr1 99.45(15) . . ?
C32 C27 Zr1 106.34(15) . . ?
C26 C27 Zr1 57.99(11) . . ?
C29 C28 C27 121.9(2) . . ?
C29 C28 H28A 119.0 . . ?
C27 C28 H28A 119.0 . . ?
C30 C29 C28 120.6(3) . . ?
C30 C29 H29A 119.7 . . ?
C28 C29 H29A 119.7 . . ?
C29 C30 C31 119.2(3) . . ?
C29 C30 H30A 120.4 . . ?
C31 C30 H30A 120.4 . . ?
C30 C31 C32 120.9(3) . . ?
C30 C31 H31A 119.6 . . ?
C32 C31 H31A 119.6 . . ?
C31 C32 C27 120.8(3) . . ?
C31 C32 H32A 119.6 . . ?
C27 C32 H32A 119.6 . . ?

loop_
_geom_bond_atom_site_label_1
_geom_bond_atom_site_label_2
_geom_bond_distance
_geom_bond_site_symmetry_2
_geom_bond_publ_flag
Zr1 N3 2.0644(17) . ?
Zr1 N2 2.0680(17) . ?
Zr1 N1 2.0773(18) . ?
Zr1 C26 2.246(2) . ?
Zr1 C27 2.648(2) . ?
Zr1 Si3 3.1486(6) . ?
Zr1 Si1 3.1624(6) . ?
Zr1 Si2 3.1898(6) . ?
C1 Si2 1.896(2) . ?
C1 Si3 1.898(2) . ?
C1 Si1 1.899(2) . ?
C1 H1A 1.0000 . ?
Si1 N1 1.7530(17) . ?
Si1 C3 1.865(2) . ?
Si1 C2 1.870(2) . ?
C2 H2A 0.9800 . ?
C2 H2B 0.9800 . ?
C2 H2C 0.9800 . ?
C3 H3A 0.9800 . ?
C3 H3B 0.9800 . ?
C3 H3C 0.9800 . ?
N1 C4 1.417(3) . ?
C4 C9 1.396(3) . ?
C4 C5 1.399(3) . ?
C5 C6 1.396(3) . ?
C5 H5A 0.9500 . ?
C6 C7 1.355(3) . ?
C6 H6A 0.9500 . ?
F1 C7 1.370(3) . ?
C7 C8 1.378(4) . ?
C8 C9 1.385(3) . ?
C8 H8A 0.9500 . ?
C9 H9A 0.9500 . ?
Si2 N2 1.7492(18) . ?
Si2 C10 1.872(2) . ?
Si2 C11 1.875(2) . ?
C10 H10A 0.9800 . ?
C10 H10B 0.9800 . ?
C10 H10C 0.9800 . ?
C11 H11A 0.9800 . ?
C11 H11B 0.9800 . ?
C11 H11C 0.9800 . ?
N2 C12 1.427(3) . ?
C12 C13 1.385(3) . ?
C12 C17 1.398(3) . ?
C13 C14 1.389(3) . ?
C13 H13A 0.9500 . ?
C14 C15 1.374(3) . ?
C14 H14A 0.9500 . ?
F2 C15 1.368(3) . ?
C15 C16 1.373(3) . ?
C16 C17 1.390(3) . ?
C16 H16A 0.9500 . ?
C17 H17A 0.9500 . ?
Si3 N3 1.7459(18) . ?
Si3 C18 1.866(2) . ?
Si3 C19 1.877(2) . ?
C18 H18A 0.9800 . ?
C18 H18B 0.9800 . ?
C18 H18C 0.9800 . ?
C19 H19A 0.9800 . ?
C19 H19B 0.9800 . ?
C19 H19C 0.9800 . ?
N3 C20 1.430(2) . ?
C20 C21 1.383(3) . ?
C20 C25 1.385(3) . ?
C21 C22 1.389(3) . ?
C21 H21A 0.9500 . ?
C22 C23 1.364(3) . ?
C22 H22A 0.9500 . ?
F3 C23 1.369(2) . ?
C23 C24 1.361(3) . ?
C24 C25 1.392(3) . ?
C24 H24A 0.9500 . ?
C25 H25A 0.9500 . ?
C26 C27 1.472(3) . ?
C26 H26A 0.9900 . ?
C26 H26B 0.9900 . ?
C27 C28 1.397(3) . ?
C27 C32 1.415(4) . ?
C28 C29 1.389(4) . ?
C28 H28A 0.9500 . ?
C29 C30 1.370(4) . ?
C29 H29A 0.9500 . ?
C30 C31 1.384(4) . ?
C30 H30A 0.9500 . ?
C31 C32 1.392(4) . ?
C31 H31A 0.9500 . ?
C32 H32A 0.9500 . ?

loop_
_geom_torsion_atom_site_label_1
_geom_torsion_atom_site_label_2
_geom_torsion_atom_site_label_3
_geom_torsion_atom_site_label_4
_geom_torsion
_geom_torsion_site_symmetry_1
_geom_torsion_site_symmetry_2
_geom_torsion_site_symmetry_3
_geom_torsion_site_symmetry_4
_geom_torsion_publ_flag
Si2 C1 Si1 N1 85.12(11) . . . . ?
Si3 C1 Si1 N1 -49.26(13) . . . . ?
Si2 C1 Si1 C3 -34.27(15) . . . . ?
Si3 C1 Si1 C3 -168.65(11) . . . . ?
Si2 C1 Si1 C2 -155.62(11) . . . . ?
Si3 C1 Si1 C2 70.00(14) . . . . ?
Si2 C1 Si1 Zr1 67.61(9) . . . . ?
Si3 C1 Si1 Zr1 -66.77(9) . . . . ?
N3 Zr1 Si1 N1 -108.21(11) . . . . ?
N2 Zr1 Si1 N1 150.70(11) . . . . ?
C26 Zr1 Si1 N1 6.80(17) . . . . ?
C27 Zr1 Si1 N1 45.96(12) . . . . ?
Si3 Zr1 Si1 N1 -115.54(10) . . . . ?
Si2 Zr1 Si1 N1 173.77(10) . . . . ?
N3 Zr1 Si1 C3 152.97(9) . . . . ?
N2 Zr1 Si1 C3 51.88(9) . . . . ?
N1 Zr1 Si1 C3 -98.82(13) . . . . ?
C26 Zr1 Si1 C3 -92.02(16) . . . . ?
C27 Zr1 Si1 C3 -52.86(11) . . . . ?
Si3 Zr1 Si1 C3 145.64(8) . . . . ?
Si2 Zr1 Si1 C3 74.95(8) . . . . ?
N3 Zr1 Si1 C2 -55.01(13) . . . . ?
N2 Zr1 Si1 C2 -156.11(13) . . . . ?
N1 Zr1 Si1 C2 53.19(16) . . . . ?
C26 Zr1 Si1 C2 59.99(19) . . . . ?
C27 Zr1 Si1 C2 99.16(14) . . . . ?
Si3 Zr1 Si1 C2 -62.35(12) . . . . ?
Si2 Zr1 Si1 C2 -133.04(13) . . . . ?
N3 Zr1 Si1 C1 43.15(9) . . . . ?
N2 Zr1 Si1 C1 -57.95(8) . . . . ?
N1 Zr1 Si1 C1 151.36(12) . . . . ?
C26 Zr1 Si1 C1 158.16(15) . . . . ?
C27 Zr1 Si1 C1 -162.68(9) . . . . ?
Si3 Zr1 Si1 C1 35.82(7) . . . . ?
Si2 Zr1 Si1 C1 -34.87(7) . . . . ?
C3 Si1 N1 C4 -88.44(18) . . . . ?
C2 Si1 N1 C4 30.03(19) . . . . ?
C1 Si1 N1 C4 149.14(16) . . . . ?
Zr1 Si1 N1 C4 176.3(2) . . . . ?
C3 Si1 N1 Zr1 95.23(11) . . . . ?
C2 Si1 N1 Zr1 -146.30(11) . . . . ?
C1 Si1 N1 Zr1 -27.19(11) . . . . ?
N3 Zr1 N1 C4 -101.45(17) . . . . ?
N2 Zr1 N1 C4 153.12(16) . . . . ?
C26 Zr1 N1 C4 7.8(2) . . . . ?
C27 Zr1 N1 C4 39.93(18) . . . . ?
Si3 Zr1 N1 C4 -122.41(17) . . . . ?
Si1 Zr1 N1 C4 -176.1(2) . . . . ?
Si2 Zr1 N1 C4 178.49(16) . . . . ?
N3 Zr1 N1 Si1 74.64(10) . . . . ?
N2 Zr1 N1 Si1 -30.79(11) . . . . ?
C26 Zr1 N1 Si1 -176.15(10) . . . . ?
C27 Zr1 N1 Si1 -143.98(9) . . . . ?
Si3 Zr1 N1 Si1 53.68(8) . . . . ?
Si2 Zr1 N1 Si1 -5.42(9) . . . . ?
Si1 N1 C4 C9 45.8(3) . . . . ?
Zr1 N1 C4 C9 -138.48(18) . . . . ?
Si1 N1 C4 C5 -133.73(17) . . . . ?
Zr1 N1 C4 C5 42.0(3) . . . . ?
C9 C4 C5 C6 1.6(3) . . . . ?
N1 C4 C5 C6 -178.8(2) . . . . ?
C4 C5 C6 C7 -2.5(3) . . . . ?
C5 C6 C7 F1 -177.8(2) . . . . ?
C5 C6 C7 C8 1.0(4) . . . . ?
C6 C7 C8 C9 1.4(4) . . . . ?
F1 C7 C8 C9 -179.8(2) . . . . ?
C7 C8 C9 C4 -2.3(4) . . . . ?
C5 C4 C9 C8 0.8(3) . . . . ?
N1 C4 C9 C8 -178.8(2) . . . . ?
Si3 C1 Si2 N2 76.03(12) . . . . ?
Si1 C1 Si2 N2 -57.86(12) . . . . ?
Si3 C1 Si2 C10 -160.86(11) . . . . ?
Si1 C1 Si2 C10 65.25(14) . . . . ?
Si3 C1 Si2 C11 -41.11(14) . . . . ?
Si1 C1 Si2 C11 -175.00(11) . . . . ?
Si3 C1 Si2 Zr1 66.82(9) . . . . ?
Si1 C1 Si2 Zr1 -67.06(9) . . . . ?
N3 Zr1 Si2 N2 133.67(11) . . . . ?
N1 Zr1 Si2 N2 -126.53(11) . . . . ?
C26 Zr1 Si2 N2 38.20(16) . . . . ?
C27 Zr1 Si2 N2 -15.18(12) . . . . ?
Si3 Zr1 Si2 N2 159.66(10) . . . . ?
Si1 Zr1 Si2 N2 -129.75(10) . . . . ?
N3 Zr1 Si2 C10 -160.32(12) . . . . ?
N2 Zr1 Si2 C10 66.01(15) . . . . ?
N1 Zr1 Si2 C10 -60.52(12) . . . . ?
C26 Zr1 Si2 C10 104.21(17) . . . . ?
C27 Zr1 Si2 C10 50.83(14) . . . . ?
Si3 Zr1 Si2 C10 -134.33(11) . . . . ?
Si1 Zr1 Si2 C10 -63.74(11) . . . . ?
N3 Zr1 Si2 C11 46.50(10) . . . . ?
N2 Zr1 Si2 C11 -87.17(13) . . . . ?
N1 Zr1 Si2 C11 146.30(10) . . . . ?
C26 Zr1 Si2 C11 -48.98(15) . . . . ?
C27 Zr1 Si2 C11 -102.35(11) . . . . ?
Si3 Zr1 Si2 C11 72.49(9) . . . . ?
Si1 Zr1 Si2 C11 143.08(9) . . . . ?
N3 Zr1 Si2 C1 -61.45(8) . . . . ?
N2 Zr1 Si2 C1 164.88(12) . . . . ?
N1 Zr1 Si2 C1 38.35(8) . . . . ?
C26 Zr1 Si2 C1 -156.93(14) . . . . ?
C27 Zr1 Si2 C1 149.70(10) . . . . ?
Si3 Zr1 Si2 C1 -35.46(7) . . . . ?
Si1 Zr1 Si2 C1 35.13(7) . . . . ?
C10 Si2 N2 C12 69.29(18) . . . . ?
C11 Si2 N2 C12 -47.48(18) . . . . ?
C1 Si2 N2 C12 -169.23(15) . . . . ?
Zr1 Si2 N2 C12 -154.8(2) . . . . ?
C10 Si2 N2 Zr1 -135.88(10) . . . . ?
C11 Si2 N2 Zr1 107.35(11) . . . . ?
C1 Si2 N2 Zr1 -14.40(11) . . . . ?
N3 Zr1 N2 C12 107.48(16) . . . . ?
N1 Zr1 N2 C12 -147.90(15) . . . . ?
C26 Zr1 N2 C12 -3.32(19) . . . . ?
C27 Zr1 N2 C12 -36.88(17) . . . . ?
Si3 Zr1 N2 C12 136.41(15) . . . . ?
Si1 Zr1 N2 C12 -163.43(16) . . . . ?
Si2 Zr1 N2 C12 154.0(2) . . . . ?
N3 Zr1 N2 Si2 -46.53(10) . . . . ?
N1 Zr1 N2 Si2 58.09(11) . . . . ?
C26 Zr1 N2 Si2 -157.33(10) . . . . ?
C27 Zr1 N2 Si2 169.11(9) . . . . ?
Si3 Zr1 N2 Si2 -17.60(9) . . . . ?
Si1 Zr1 N2 Si2 42.57(8) . . . . ?
Si2 N2 C12 C13 -92.2(2) . . . . ?
Zr1 N2 C12 C13 115.30(19) . . . . ?
Si2 N2 C12 C17 90.7(2) . . . . ?
Zr1 N2 C12 C17 -61.7(2) . . . . ?
C17 C12 C13 C14 1.3(3) . . . . ?
N2 C12 C13 C14 -175.8(2) . . . . ?
C12 C13 C14 C15 -1.0(3) . . . . ?
C13 C14 C15 F2 179.8(2) . . . . ?
C13 C14 C15 C16 -0.1(4) . . . . ?
F2 C15 C16 C17 -179.1(2) . . . . ?
C14 C15 C16 C17 0.8(4) . . . . ?
C15 C16 C17 C12 -0.5(4) . . . . ?
C13 C12 C17 C16 -0.5(3) . . . . ?
N2 C12 C17 C16 176.6(2) . . . . ?
Si2 C1 Si3 N3 -54.30(12) . . . . ?
Si1 C1 Si3 N3 80.37(12) . . . . ?
Si2 C1 Si3 C18 67.44(14) . . . . ?
Si1 C1 Si3 C18 -157.89(12) . . . . ?
Si2 C1 Si3 C19 -173.24(11) . . . . ?
Si1 C1 Si3 C19 -38.56(15) . . . . ?
Si2 C1 Si3 Zr1 -67.63(9) . . . . ?
Si1 C1 Si3 Zr1 67.04(9) . . . . ?
N2 Zr1 Si3 N3 -113.34(11) . . . . ?
N1 Zr1 Si3 N3 137.05(11) . . . . ?
C26 Zr1 Si3 N3 19.38(14) . . . . ?
C27 Zr1 Si3 N3 44.4(2) . . . . ?
Si1 Zr1 Si3 N3 165.71(10) . . . . ?
Si2 Zr1 Si3 N3 -123.44(10) . . . . ?
N3 Zr1 Si3 C18 58.58(16) . . . . ?
N2 Zr1 Si3 C18 -54.76(14) . . . . ?
N1 Zr1 Si3 C18 -164.37(14) . . . . ?
C26 Zr1 Si3 C18 77.97(17) . . . . ?
C27 Zr1 Si3 C18 103.0(2) . . . . ?
Si1 Zr1 Si3 C18 -135.71(14) . . . . ?
Si2 Zr1 Si3 C18 -64.85(13) . . . . ?
N3 Zr1 Si3 C19 -92.68(13) . . . . ?
N2 Zr1 Si3 C19 153.98(11) . . . . ?
N1 Zr1 Si3 C19 44.37(11) . . . . ?
C26 Zr1 Si3 C19 -73.30(14) . . . . ?
C27 Zr1 Si3 C19 -48.3(2) . . . . ?
Si1 Zr1 Si3 C19 73.03(9) . . . . ?
Si2 Zr1 Si3 C19 143.88(10) . . . . ?
N3 Zr1 Si3 C1 158.56(12) . . . . ?
N2 Zr1 Si3 C1 45.22(8) . . . . ?
N1 Zr1 Si3 C1 -64.40(8) . . . . ?
C26 Zr1 Si3 C1 177.94(12) . . . . ?
C27 Zr1 Si3 C1 -157.03(19) . . . . ?
Si1 Zr1 Si3 C1 -35.74(7) . . . . ?
Si2 Zr1 Si3 C1 35.12(7) . . . . ?
C18 Si3 N3 C20 44.16(19) . . . . ?
C19 Si3 N3 C20 -71.69(19) . . . . ?
C1 Si3 N3 C20 165.72(15) . . . . ?
Zr1 Si3 N3 C20 -173.7(2) . . . . ?
C18 Si3 N3 Zr1 -142.19(11) . . . . ?
C19 Si3 N3 Zr1 101.96(12) . . . . ?
C1 Si3 N3 Zr1 -20.63(11) . . . . ?
N2 Zr1 N3 C20 -117.75(18) . . . . ?
N1 Zr1 N3 C20 130.61(17) . . . . ?
C26 Zr1 N3 C20 7.7(2) . . . . ?
C27 Zr1 N3 C20 10.0(2) . . . . ?
Si3 Zr1 N3 C20 172.9(2) . . . . ?
Si1 Zr1 N3 C20 160.55(17) . . . . ?
Si2 Zr1 N3 C20 -139.57(18) . . . . ?
N2 Zr1 N3 Si3 69.31(10) . . . . ?
N1 Zr1 N3 Si3 -42.33(10) . . . . ?
C26 Zr1 N3 Si3 -165.26(11) . . . . ?
C27 Zr1 N3 Si3 -162.96(9) . . . . ?
Si1 Zr1 N3 Si3 -12.39(9) . . . . ?
Si2 Zr1 N3 Si3 47.49(8) . . . . ?
Si3 N3 C20 C21 -87.2(2) . . . . ?
Zr1 N3 C20 C21 100.4(2) . . . . ?
Si3 N3 C20 C25 91.1(2) . . . . ?
Zr1 N3 C20 C25 -81.3(3) . . . . ?
C25 C20 C21 C22 0.0(4) . . . . ?
N3 C20 C21 C22 178.3(2) . . . . ?
C20 C21 C22 C23 -0.1(4) . . . . ?
C21 C22 C23 C24 0.3(4) . . . . ?
C21 C22 C23 F3 -179.0(2) . . . . ?
C22 C23 C24 C25 -0.3(4) . . . . ?
F3 C23 C24 C25 179.0(2) . . . . ?
C21 C20 C25 C24 0.1(4) . . . . ?
N3 C20 C25 C24 -178.3(2) . . . . ?
C23 C24 C25 C20 0.1(4) . . . . ?
N3 Zr1 C26 C27 177.09(15) . . . . ?
N2 Zr1 C26 C27 -72.29(17) . . . . ?
N1 Zr1 C26 C27 68.71(18) . . . . ?
Si3 Zr1 C26 C27 167.01(11) . . . . ?
Si1 Zr1 C26 C27 64.7(2) . . . . ?
Si2 Zr1 C26 C27 -93.70(18) . . . . ?
Zr1 C26 C27 C28 81.8(2) . . . . ?
Zr1 C26 C27 C32 -89.8(2) . . . . ?
N3 Zr1 C27 C28 -124.14(15) . . . . ?
N2 Zr1 C27 C28 1.72(16) . . . . ?
N1 Zr1 C27 C28 116.47(15) . . . . ?
C26 Zr1 C27 C28 -120.1(2) . . . . ?
Si3 Zr1 C27 C28 -155.00(14) . . . . ?
Si1 Zr1 C27 C28 93.99(15) . . . . ?
Si2 Zr1 C27 C28 9.65(19) . . . . ?
N3 Zr1 C27 C32 114.38(19) . . . . ?
N2 Zr1 C27 C32 -119.75(18) . . . . ?
N1 Zr1 C27 C32 -5.00(19) . . . . ?
C26 Zr1 C27 C32 118.4(3) . . . . ?
Si3 Zr1 C27 C32 83.5(2) . . . . ?
Si1 Zr1 C27 C32 -27.5(2) . . . . ?
Si2 Zr1 C27 C32 -111.83(18) . . . . ?
N3 Zr1 C27 C26 -4.0(2) . . . . ?
N2 Zr1 C27 C26 121.82(16) . . . . ?
N1 Zr1 C27 C26 -123.43(17) . . . . ?
Si3 Zr1 C27 C26 -34.9(3) . . . . ?
Si1 Zr1 C27 C26 -145.91(15) . . . . ?
Si2 Zr1 C27 C26 129.74(15) . . . . ?
C32 C27 C28 C29 -0.3(3) . . . . ?
C26 C27 C28 C29 -172.3(2) . . . . ?
Zr1 C27 C28 C29 -114.1(2) . . . . ?
C27 C28 C29 C30 0.3(4) . . . . ?
C28 C29 C30 C31 -0.2(4) . . . . ?
C29 C30 C31 C32 0.0(4) . . . . ?
C30 C31 C32 C27 0.0(4) . . . . ?
C28 C27 C32 C31 0.1(4) . . . . ?
C26 C27 C32 C31 172.0(2) . . . . ?
Zr1 C27 C32 C31 109.9(2) . . . . ?

loop_
_cod_related_entry_id
_cod_related_entry_database
_cod_related_entry_code
1 ChemSpider 30652738
